data_2229776
loop_
_publ_author_name
'Ranjith, S.'
'SubbiahPandi, A.'
'Govindan, E.'
'Dhayalan, V.'
'MohanaKrishnan, A. K.'

_publ_section_title
;
 Phenyl(1-phenylsulfonyl-1<i>H</i>-indol-2-yl)methanone
;
_journal_coeditor_code NK2081
_journal_issue 4
_journal_name_full 'Acta Crystallographica Section E'
_journal_page_first o844
_journal_paper_doi 10.1107/S1600536811008439
_journal_volume 67
_journal_year 2011
_chemical_formula_iupac 'C21 H15 N O3 S'
_chemical_formula_moiety 'C21 H15 N O3 S'
_chemical_formula_sum 'C21 H15 N O3 S'
_chemical_formula_weight 361.40
_chemical_name_systematic
;
Phenyl(1-phenylsulfonyl-1<i>H</i>-indol-2-yl)methanone
;
_space_group_IT_number 2
_symmetry_cell_setting triclinic
_symmetry_space_group_name_Hall '-P 1'
_symmetry_space_group_name_H-M 'P -1'
_atom_sites_solution_hydrogens geom
_atom_sites_solution_primary direct
_atom_sites_solution_secondary difmap
_audit_creation_method SHELXL-97
_cell_angle_alpha 89.433(3)
_cell_angle_beta 81.623(2)
_cell_angle_gamma 71.993(3)
_cell_formula_units_Z 4
_cell_length_a 9.3291(6)
_cell_length_b 11.1498(7)
_cell_length_c 17.8134(10)
_cell_measurement_reflns_used 8730
_cell_measurement_temperature 293(2)
_cell_measurement_theta_max 28.7
_cell_measurement_theta_min 1.2
_cell_volume 1742.13(19)
_computing_cell_refinement 'SAINT (Bruker, 2007)'
_computing_data_collection 'APEX2 (Bruker, 2007)'
_computing_data_reduction 'SAINT (Bruker, 2007)'
_computing_molecular_graphics 'ORTEP-3 (Farrugia, 1997)'
_computing_publication_material 'SHELXTL (Sheldrick, 2008) and PLATON (Spek, 2009)'
_computing_structure_refinement 'SHELXTL (Sheldrick, 2008)'
_computing_structure_solution 'SHELXTL (Sheldrick, 2008)'
_diffrn_ambient_temperature 293(2)
_diffrn_measured_fraction_theta_full 0.999
_diffrn_measured_fraction_theta_max 0.968
_diffrn_measurement_device_type 'Bruker APEXII CCD area-detector'
_diffrn_measurement_method '\w and \f'
_diffrn_radiation_monochromator graphite
_diffrn_radiation_source 'fine-focus sealed tube'
_diffrn_radiation_type MoK\a
_diffrn_radiation_wavelength 0.71073
_diffrn_reflns_av_R_equivalents 0.0414
_diffrn_reflns_av_sigmaI/netI 0.0350
_diffrn_reflns_limit_h_max 12
_diffrn_reflns_limit_h_min -12
_diffrn_reflns_limit_k_max 14
_diffrn_reflns_limit_k_min -14
_diffrn_reflns_limit_l_max 24
_diffrn_reflns_limit_l_min -23
_diffrn_reflns_number 30464
_diffrn_reflns_theta_full 25.00
_diffrn_reflns_theta_max 28.71
_diffrn_reflns_theta_min 1.16
_exptl_absorpt_coefficient_mu 0.207
_exptl_absorpt_correction_T_max 0.985
_exptl_absorpt_correction_T_min 0.981
_exptl_absorpt_correction_type multi-scan
_exptl_absorpt_process_details '(SADABS; Sheldrick, 1996)'
_exptl_crystal_colour white
_exptl_crystal_density_diffrn 1.378
_exptl_crystal_density_method 'not measured'
_exptl_crystal_description Block
_exptl_crystal_F_000 752
_exptl_crystal_size_max 0.25
_exptl_crystal_size_mid 0.22
_exptl_crystal_size_min 0.19
_refine_diff_density_max 0.268
_refine_diff_density_min -0.330
_refine_ls_extinction_coef 0.085(3)
_refine_ls_extinction_expression Fc^*^=kFc[1+0.001xFc^2^\l^3^/sin(2\q)]^-1/4^
_refine_ls_extinction_method 'SHELXTL (Sheldrick, 2008)'
_refine_ls_goodness_of_fit_ref 0.994
_refine_ls_hydrogen_treatment constr
_refine_ls_matrix_type full
_refine_ls_number_parameters 470
_refine_ls_number_reflns 8730
_refine_ls_number_restraints 0
_refine_ls_restrained_S_all 0.994
_refine_ls_R_factor_all 0.0599
_refine_ls_R_factor_gt 0.0404
_refine_ls_shift/su_max 0.001
_refine_ls_shift/su_mean 0.000
_refine_ls_structure_factor_coef Fsqd
_refine_ls_weighting_details 'calc w=1/[\s^2^(Fo^2^)+(0.0820P)^2^+0.1847P] where P=(Fo^2^+2Fc^2^)/3'
_refine_ls_weighting_scheme calc
_refine_ls_wR_factor_gt 0.1201
_refine_ls_wR_factor_ref 0.1377
_reflns_number_gt 6363
_reflns_number_total 8730
_reflns_threshold_expression I>2sigma(I)
_cod_data_source_file nk2081.cif
_cod_data_source_block I
_cod_original_cell_volume 1742.13(18)
_cod_database_code 2229776
_cod_database_fobs_code 2229776

loop_
_symmetry_equiv_pos_as_xyz
'x, y, z'
'-x, -y, -z'

loop_
_atom_site_type_symbol
_atom_site_label
_atom_site_fract_x
_atom_site_fract_y
_atom_site_fract_z
_atom_site_U_iso_or_equiv
_atom_site_adp_type
_atom_site_calc_flag
_atom_site_refinement_flags
_atom_site_occupancy
_atom_site_disorder_assembly
_atom_site_disorder_group
C C1 1.12210(18) 0.80297(15) 0.33999(9) 0.0466(4) Uani d . 1 . .
C C1' 1.04606(17) 0.31674(14) 0.15061(8) 0.0427(3) Uani d . 1 . .
C C2' 1.1137(2) 0.19223(16) 0.16963(10) 0.0549(4) Uani d . 1 . .
H H2' 1.0634 0.1321 0.1694 0.066 Uiso calc R 1 . .
C C2 1.1947(2) 0.67756(17) 0.31637(11) 0.0593(4) Uani d . 1 . .
H H2 1.1406 0.6201 0.3160 0.071 Uiso calc R 1 . .
C C3 1.3500(2) 0.6420(2) 0.29356(11) 0.0679(5) Uani d . 1 . .
H H3 1.4015 0.5585 0.2779 0.082 Uiso calc R 1 . .
C C3' 1.2583(2) 0.16248(19) 0.18871(10) 0.0620(5) Uani d . 1 . .
H H3' 1.3061 0.0802 0.2016 0.074 Uiso calc R 1 . .
C C4' 1.3354(2) 0.25122(19) 0.18944(10) 0.0630(5) Uani d . 1 . .
H H4' 1.4333 0.2271 0.2022 0.076 Uiso calc R 1 . .
C C4 1.4318(2) 0.7265(2) 0.29317(12) 0.0701(6) Uani d . 1 . .
H H4 1.5367 0.6987 0.2777 0.084 Uiso calc R 1 . .
C C5 1.3603(2) 0.8508(2) 0.31527(11) 0.0621(5) Uani d . 1 . .
H H5 1.4157 0.9074 0.3146 0.074 Uiso calc R 1 . .
C C5' 1.26861(18) 0.37364(18) 0.17157(10) 0.0559(4) Uani d . 1 . .
H H5' 1.3200 0.4330 0.1720 0.067 Uiso calc R 1 . .
C C6 1.20280(18) 0.89080(16) 0.33877(9) 0.0486(4) Uani d . 1 . .
C C6' 1.12073(17) 0.40739(15) 0.15260(9) 0.0454(3) Uani d . 1 . .
C C7 1.09697(19) 1.00924(16) 0.36680(10) 0.0514(4) Uani d . 1 . .
H H7 1.1201 1.0840 0.3712 0.062 Uiso calc R 1 . .
C C7' 1.02433(17) 0.52315(15) 0.12936(9) 0.0475(4) Uani d . 1 . .
H H7' 1.0458 0.5993 0.1265 0.057 Uiso calc R 1 . .
C C8' 0.89647(17) 0.50409(14) 0.11210(9) 0.0429(3) Uani d . 1 . .
C C8 0.95772(18) 0.99525(15) 0.38603(9) 0.0461(3) Uani d . 1 . .
C C9' 0.78298(17) 0.58882(14) 0.06981(9) 0.0439(3) Uani d . 1 . .
C C9 0.82428(18) 1.08384(16) 0.43345(9) 0.0493(4) Uani d . 1 . .
C C10' 0.74687(16) 0.72726(14) 0.08203(9) 0.0415(3) Uani d . 1 . .
C C10 0.79218(18) 1.22132(15) 0.42177(9) 0.0468(4) Uani d . 1 . .
C C11 0.72410(19) 1.30446(17) 0.48355(10) 0.0537(4) Uani d . 1 . .
H H11 0.7030 1.2735 0.5312 0.064 Uiso calc R 1 . .
C C11' 0.74584(19) 0.78266(15) 0.15170(9) 0.0493(4) Uani d . 1 . .
H H11' 0.7738 0.7326 0.1925 0.059 Uiso calc R 1 . .
C C12' 0.7028(2) 0.91320(17) 0.16001(11) 0.0586(4) Uani d . 1 . .
H H12' 0.6983 0.9508 0.2070 0.070 Uiso calc R 1 . .
C C12 0.6877(2) 1.43246(18) 0.47447(12) 0.0635(5) Uani d . 1 . .
H H12 0.6452 1.4878 0.5163 0.076 Uiso calc R 1 . .
C C13 0.7142(2) 1.47895(18) 0.40350(14) 0.0707(5) Uani d . 1 . .
H H13 0.6873 1.5656 0.3974 0.085 Uiso calc R 1 . .
C C13' 0.6669(2) 0.98698(16) 0.09905(12) 0.0595(5) Uani d . 1 . .
H H13' 0.6400 1.0743 0.1047 0.071 Uiso calc R 1 . .
C C14' 0.67055(19) 0.93190(16) 0.02912(11) 0.0556(4) Uani d . 1 . .
H H14' 0.6486 0.9820 -0.0124 0.067 Uiso calc R 1 . .
C C14 0.7801(3) 1.39750(19) 0.34158(13) 0.0721(6) Uani d . 1 . .
H H14 0.7972 1.4293 0.2938 0.087 Uiso calc R 1 . .
C C15 0.8211(2) 1.26808(17) 0.35029(10) 0.0593(4) Uani d . 1 . .
H H15 0.8676 1.2130 0.3087 0.071 Uiso calc R 1 . .
C C15' 0.70660(17) 0.80322(15) 0.02128(9) 0.0480(4) Uani d . 1 . .
H H15' 0.7041 0.7666 -0.0250 0.058 Uiso calc R 1 . .
C C16 0.78168(17) 0.77029(15) 0.46542(9) 0.0460(3) Uani d . 1 . .
C C16' 0.76892(17) 0.26929(14) 0.03053(9) 0.0425(3) Uani d . 1 . .
C C17' 0.64230(19) 0.31640(17) -0.00556(10) 0.0525(4) Uani d . 1 . .
H H17' 0.5545 0.3754 0.0191 0.063 Uiso calc R 1 . .
C C17 0.6358(2) 0.81398(18) 0.50410(11) 0.0604(4) Uani d . 1 . .
H H17 0.5582 0.8697 0.4820 0.073 Uiso calc R 1 . .
C C18' 0.6491(2) 0.27381(19) -0.07907(11) 0.0615(5) Uani d . 1 . .
H H18' 0.5651 0.3047 -0.1042 0.074 Uiso calc R 1 . .
C C18 0.6068(3) 0.7732(2) 0.57678(12) 0.0728(6) Uani d . 1 . .
H H18 0.5088 0.8018 0.6039 0.087 Uiso calc R 1 . .
C C19 0.7221(3) 0.6908(2) 0.60898(11) 0.0720(6) Uani d . 1 . .
H H19 0.7017 0.6646 0.6580 0.086 Uiso calc R 1 . .
C C19' 0.7790(2) 0.18625(18) -0.11532(10) 0.0595(4) Uani d . 1 . .
H H19' 0.7826 0.1588 -0.1649 0.071 Uiso calc R 1 . .
C C20 0.8674(2) 0.64670(19) 0.56934(12) 0.0674(5) Uani d . 1 . .
H H20 0.9447 0.5904 0.5913 0.081 Uiso calc R 1 . .
C C20' 0.9040(2) 0.13900(17) -0.07847(11) 0.0572(4) Uani d . 1 . .
H H20' 0.9913 0.0793 -0.1031 0.069 Uiso calc R 1 . .
C C21' 0.89966(18) 0.18017(15) -0.00517(10) 0.0500(4) Uani d . 1 . .
H H21' 0.9835 0.1485 0.0200 0.060 Uiso calc R 1 . .
C C21 0.8978(2) 0.68629(17) 0.49705(10) 0.0559(4) Uani d . 1 . .
H H21 0.9955 0.6568 0.4697 0.067 Uiso calc R 1 . .
N N1 0.96883(15) 0.86837(12) 0.36984(7) 0.0467(3) Uani d . 1 . .
N N1' 0.90578(14) 0.37628(11) 0.12457(7) 0.0426(3) Uani d . 1 . .
O O1' 0.80070(16) 0.20614(12) 0.16827(7) 0.0645(4) Uani d . 1 . .
O O1 0.87435(16) 0.70347(13) 0.32343(7) 0.0672(4) Uani d . 1 . .
O O2' 0.62388(13) 0.41561(13) 0.14936(7) 0.0630(3) Uani d . 1 . .
O O2 0.69510(15) 0.91680(14) 0.35443(8) 0.0673(4) Uani d . 1 . .
O O3 0.74722(15) 1.04506(12) 0.48283(7) 0.0645(3) Uani d . 1 . .
O O3' 0.72679(15) 0.54592(11) 0.02333(7) 0.0602(3) Uani d . 1 . .
S S1' 0.76114(4) 0.31681(4) 0.12514(2) 0.04706(13) Uani d . 1 . .
S S1 0.81966(5) 0.81457(4) 0.37162(2) 0.05089(13) Uani d . 1 . .

loop_
_atom_site_aniso_label
_atom_site_aniso_U_11
_atom_site_aniso_U_22
_atom_site_aniso_U_33
_atom_site_aniso_U_12
_atom_site_aniso_U_13
_atom_site_aniso_U_23
C1 0.0480(8) 0.0498(8) 0.0411(8) -0.0155(7) -0.0035(6) 0.0043(7)
C1' 0.0429(8) 0.0457(8) 0.0392(7) -0.0125(6) -0.0073(6) 0.0004(6)
C2' 0.0607(10) 0.0490(9) 0.0533(10) -0.0134(8) -0.0115(8) 0.0090(7)
C2 0.0634(11) 0.0521(10) 0.0576(10) -0.0154(8) 0.0006(8) -0.0032(8)
C3 0.0633(11) 0.0638(11) 0.0618(12) -0.0044(9) 0.0048(9) 0.0003(9)
C3' 0.0611(11) 0.0620(11) 0.0512(10) -0.0002(9) -0.0134(8) 0.0085(8)
C4' 0.0468(9) 0.0795(13) 0.0536(10) -0.0025(9) -0.0160(8) -0.0050(9)
C4 0.0478(10) 0.0844(14) 0.0652(12) -0.0069(10) 0.0018(9) 0.0135(11)
C5 0.0480(9) 0.0751(12) 0.0648(11) -0.0225(9) -0.0077(8) 0.0190(10)
C5' 0.0421(8) 0.0696(11) 0.0554(10) -0.0145(8) -0.0109(7) -0.0107(8)
C6 0.0480(8) 0.0543(9) 0.0459(8) -0.0189(7) -0.0093(7) 0.0106(7)
C6' 0.0422(8) 0.0493(8) 0.0449(8) -0.0135(7) -0.0085(6) -0.0040(7)
C7 0.0527(9) 0.0491(9) 0.0562(10) -0.0207(7) -0.0100(7) 0.0083(7)
C7' 0.0453(8) 0.0435(8) 0.0574(9) -0.0176(7) -0.0105(7) -0.0017(7)
C8' 0.0432(8) 0.0393(7) 0.0479(8) -0.0146(6) -0.0084(6) 0.0016(6)
C8 0.0489(8) 0.0442(8) 0.0464(8) -0.0151(7) -0.0093(7) 0.0042(7)
C9' 0.0413(8) 0.0439(8) 0.0480(8) -0.0145(6) -0.0082(6) 0.0016(6)
C9 0.0495(9) 0.0514(9) 0.0483(9) -0.0169(7) -0.0092(7) 0.0025(7)
C10' 0.0366(7) 0.0411(7) 0.0469(8) -0.0125(6) -0.0054(6) 0.0020(6)
C10 0.0469(8) 0.0469(8) 0.0472(9) -0.0137(7) -0.0110(7) -0.0008(7)
C11 0.0499(9) 0.0575(10) 0.0520(9) -0.0134(8) -0.0085(7) -0.0041(8)
C11' 0.0521(9) 0.0501(9) 0.0459(9) -0.0169(7) -0.0061(7) 0.0022(7)
C12' 0.0617(10) 0.0544(10) 0.0585(10) -0.0194(8) -0.0012(8) -0.0122(8)
C12 0.0565(10) 0.0572(11) 0.0749(13) -0.0128(9) -0.0129(9) -0.0175(9)
C13 0.0742(13) 0.0469(10) 0.0918(16) -0.0160(9) -0.0213(11) 0.0011(10)
C13' 0.0523(10) 0.0404(8) 0.0825(13) -0.0135(7) -0.0015(9) 0.0004(9)
C14' 0.0475(9) 0.0502(9) 0.0667(11) -0.0122(7) -0.0084(8) 0.0154(8)
C14 0.0906(15) 0.0569(11) 0.0682(12) -0.0203(10) -0.0163(11) 0.0143(10)
C15 0.0727(12) 0.0522(10) 0.0505(10) -0.0154(9) -0.0103(9) 0.0018(8)
C15' 0.0441(8) 0.0505(9) 0.0480(9) -0.0125(7) -0.0075(7) 0.0042(7)
C16 0.0454(8) 0.0494(8) 0.0485(9) -0.0218(7) -0.0079(7) -0.0002(7)
C16' 0.0414(7) 0.0425(8) 0.0492(8) -0.0202(6) -0.0090(6) 0.0036(6)
C17' 0.0431(8) 0.0557(9) 0.0591(10) -0.0130(7) -0.0135(7) -0.0017(8)
C17 0.0479(9) 0.0646(11) 0.0661(11) -0.0161(8) -0.0030(8) 0.0049(9)
C18' 0.0569(10) 0.0734(12) 0.0590(11) -0.0206(9) -0.0234(8) 0.0028(9)
C18 0.0672(12) 0.0823(14) 0.0642(12) -0.0260(11) 0.0116(10) -0.0008(11)
C19 0.0952(16) 0.0792(14) 0.0492(10) -0.0406(12) -0.0055(10) 0.0034(10)
C19' 0.0677(11) 0.0671(11) 0.0502(10) -0.0294(9) -0.0108(8) -0.0017(8)
C20 0.0764(13) 0.0684(12) 0.0638(12) -0.0252(10) -0.0255(10) 0.0125(10)
C20' 0.0509(9) 0.0571(10) 0.0606(11) -0.0166(8) 0.0010(8) -0.0061(8)
C21' 0.0417(8) 0.0506(9) 0.0590(10) -0.0143(7) -0.0116(7) 0.0040(7)
C21 0.0479(9) 0.0632(10) 0.0577(10) -0.0182(8) -0.0090(8) 0.0008(8)
N1 0.0466(7) 0.0470(7) 0.0483(7) -0.0194(6) -0.0016(6) -0.0014(6)
N1' 0.0433(7) 0.0406(6) 0.0490(7) -0.0177(5) -0.0130(5) 0.0048(5)
O1' 0.0880(9) 0.0694(8) 0.0565(7) -0.0497(7) -0.0219(7) 0.0190(6)
O1 0.0812(9) 0.0753(9) 0.0569(7) -0.0428(7) -0.0059(6) -0.0125(6)
O2' 0.0451(6) 0.0798(9) 0.0639(8) -0.0232(6) 0.0018(6) -0.0145(7)
O2 0.0564(7) 0.0859(9) 0.0659(8) -0.0249(7) -0.0245(6) 0.0188(7)
O3 0.0687(8) 0.0578(7) 0.0618(8) -0.0197(6) 0.0071(6) 0.0036(6)
O3' 0.0687(8) 0.0488(7) 0.0688(8) -0.0171(6) -0.0303(6) -0.0006(6)
S1' 0.0479(2) 0.0545(2) 0.0467(2) -0.02702(18) -0.00772(17) 0.00296(17)
S1 0.0513(2) 0.0616(3) 0.0474(2) -0.0268(2) -0.01145(18) 0.00232(19)

loop_
_atom_type_symbol
_atom_type_description
_atom_type_scat_dispersion_real
_atom_type_scat_dispersion_imag
_atom_type_scat_source
C C 0.0033 0.0016 'International Tables Vol C Tables 4.2.6.8 and 6.1.1.4'
H H 0.0000 0.0000 'International Tables Vol C Tables 4.2.6.8 and 6.1.1.4'
N N 0.0061 0.0033 'International Tables Vol C Tables 4.2.6.8 and 6.1.1.4'
O O 0.0106 0.0060 'International Tables Vol C Tables 4.2.6.8 and 6.1.1.4'
S S 0.1246 0.1234 'International Tables Vol C Tables 4.2.6.8 and 6.1.1.4'

loop_
_geom_angle_atom_site_label_1
_geom_angle_atom_site_label_2
_geom_angle_atom_site_label_3
_geom_angle_site_symmetry_1
_geom_angle_site_symmetry_3
_geom_angle
_geom_angle_publ_flag
C2 C1 C6 . . 121.55(16) ?
C2 C1 N1 . . 131.80(16) ?
C6 C1 N1 . . 106.64(14) ?
C6' C1' C2' . . 121.26(14) ?
C6' C1' N1' . . 107.10(13) ?
C2' C1' N1' . . 131.59(14) ?
C3' C2' C1' . . 117.05(17) ?
C3' C2' H2' . . 121.5 ?
C1' C2' H2' . . 121.5 ?
C3 C2 C1 . . 117.18(19) ?
C3 C2 H2 . . 121.4 ?
C1 C2 H2 . . 121.4 ?
C2 C3 C4 . . 122.13(19) ?
C2 C3 H3 . . 118.9 ?
C4 C3 H3 . . 118.9 ?
C2' C3' C4' . . 122.34(17) ?
C2' C3' H3' . . 118.8 ?
C4' C3' H3' . . 118.8 ?
C5' C4' C3' . . 120.69(16) ?
C5' C4' H4' . . 119.7 ?
C3' C4' H4' . . 119.7 ?
C5 C4 C3 . . 120.89(18) ?
C5 C4 H4 . . 119.6 ?
C3 C4 H4 . . 119.6 ?
C4 C5 C6 . . 118.82(18) ?
C4 C5 H5 . . 120.6 ?
C6 C5 H5 . . 120.6 ?
C4' C5' C6' . . 118.42(17) ?
C4' C5' H5' . . 120.8 ?
C6' C5' H5' . . 120.8 ?
C5 C6 C1 . . 119.41(16) ?
C5 C6 C7 . . 132.82(17) ?
C1 C6 C7 . . 107.72(14) ?
C1' C6' C5' . . 120.22(15) ?
C1' C6' C7' . . 107.86(13) ?
C5' C6' C7' . . 131.83(16) ?
C8 C7 C6 . . 108.95(15) ?
C8 C7 H7 . . 125.5 ?
C6 C7 H7 . . 125.5 ?
C8' C7' C6' . . 108.73(14) ?
C8' C7' H7' . . 125.6 ?
C6' C7' H7' . . 125.6 ?
C7' C8' N1' . . 108.63(13) ?
C7' C8' C9' . . 126.66(14) ?
N1' C8' C9' . . 123.14(13) ?
C7 C8 N1 . . 108.47(14) ?
C7 C8 C9 . . 126.76(15) ?
N1 C8 C9 . . 123.09(14) ?
O3' C9' C8' . . 120.50(14) ?
O3' C9' C10' . . 121.06(14) ?
C8' C9' C10' . . 118.33(13) ?
O3 C9 C8 . . 120.57(15) ?
O3 C9 C10 . . 121.10(15) ?
C8 C9 C10 . . 118.26(14) ?
C11' C10' C15' . . 119.57(14) ?
C11' C10' C9' . . 122.77(14) ?
C15' C10' C9' . . 117.61(14) ?
C11 C10 C15 . . 119.75(16) ?
C11 C10 C9 . . 118.40(15) ?
C15 C10 C9 . . 121.76(15) ?
C12 C11 C10 . . 120.12(17) ?
C12 C11 H11 . . 119.9 ?
C10 C11 H11 . . 119.9 ?
C12' C11' C10' . . 119.56(16) ?
C12' C11' H11' . . 120.2 ?
C10' C11' H11' . . 120.2 ?
C13' C12' C11' . . 120.25(18) ?
C13' C12' H12' . . 119.9 ?
C11' C12' H12' . . 119.9 ?
C11 C12 C13 . . 120.17(18) ?
C11 C12 H12 . . 119.9 ?
C13 C12 H12 . . 119.9 ?
C14 C13 C12 . . 120.26(18) ?
C14 C13 H13 . . 119.9 ?
C12 C13 H13 . . 119.9 ?
C12' C13' C14' . . 120.30(16) ?
C12' C13' H13' . . 119.8 ?
C14' C13' H13' . . 119.8 ?
C15' C14' C13' . . 119.78(16) ?
C15' C14' H14' . . 120.1 ?
C13' C14' H14' . . 120.1 ?
C13 C14 C15 . . 120.16(19) ?
C13 C14 H14 . . 119.9 ?
C15 C14 H14 . . 119.9 ?
C14 C15 C10 . . 119.49(18) ?
C14 C15 H15 . . 120.3 ?
C10 C15 H15 . . 120.3 ?
C14' C15' C10' . . 120.45(16) ?
C14' C15' H15' . . 119.8 ?
C10' C15' H15' . . 119.8 ?
C17 C16 C21 . . 121.50(16) ?
C17 C16 S1 . . 119.44(13) ?
C21 C16 S1 . . 118.96(13) ?
C17' C16' C21' . . 121.27(15) ?
C17' C16' S1' . . 119.65(13) ?
C21' C16' S1' . . 118.99(12) ?
C18' C17' C16' . . 118.61(16) ?
C18' C17' H17' . . 120.7 ?
C16' C17' H17' . . 120.7 ?
C16 C17 C18 . . 118.52(18) ?
C16 C17 H17 . . 120.7 ?
C18 C17 H17 . . 120.7 ?
C19' C18' C17' . . 120.57(17) ?
C19' C18' H18' . . 119.7 ?
C17' C18' H18' . . 119.7 ?
C19 C18 C17 . . 120.33(19) ?
C19 C18 H18 . . 119.8 ?
C17 C18 H18 . . 119.8 ?
C18 C19 C20 . . 120.59(18) ?
C18 C19 H19 . . 119.7 ?
C20 C19 H19 . . 119.7 ?
C18' C19' C20' . . 120.29(17) ?
C18' C19' H19' . . 119.9 ?
C20' C19' H19' . . 119.9 ?
C21 C20 C19 . . 119.68(18) ?
C21 C20 H20 . . 120.2 ?
C19 C20 H20 . . 120.2 ?
C21' C20' C19' . . 120.09(17) ?
C21' C20' H20' . . 120.0 ?
C19' C20' H20' . . 120.0 ?
C20' C21' C16' . . 119.15(15) ?
C20' C21' H21' . . 120.4 ?
C16' C21' H21' . . 120.4 ?
C20 C21 C16 . . 119.37(17) ?
C20 C21 H21 . . 120.3 ?
C16 C21 H21 . . 120.3 ?
C1 N1 C8 . . 108.21(13) ?
C1 N1 S1 . . 126.37(11) ?
C8 N1 S1 . . 124.59(11) ?
C1' N1' C8' . . 107.66(12) ?
C1' N1' S1' . . 126.32(10) ?
C8' N1' S1' . . 124.95(10) ?
O2' S1' O1' . . 119.73(8) ?
O2' S1' N1' . . 107.50(7) ?
O1' S1' N1' . . 104.83(7) ?
O2' S1' C16' . . 110.44(8) ?
O1' S1' C16' . . 107.87(8) ?
N1' S1' C16' . . 105.46(7) ?
O2 S1 O1 . . 119.56(9) ?
O2 S1 N1 . . 107.30(7) ?
O1 S1 N1 . . 105.18(7) ?
O2 S1 C16 . . 110.09(8) ?
O1 S1 C16 . . 108.48(8) ?
N1 S1 C16 . . 105.20(7) ?

loop_
_geom_bond_atom_site_label_1
_geom_bond_atom_site_label_2
_geom_bond_site_symmetry_2
_geom_bond_distance
_geom_bond_publ_flag
C1 C2 . 1.391(2) ?
C1 C6 . 1.406(2) ?
C1 N1 . 1.414(2) ?
C1' C6' . 1.397(2) ?
C1' C2' . 1.397(2) ?
C1' N1' . 1.4150(18) ?
C2' C3' . 1.378(3) ?
C2' H2' . 0.9300 ?
C2 C3 . 1.378(3) ?
C2 H2 . 0.9300 ?
C3 C4 . 1.383(3) ?
C3 H3 . 0.9300 ?
C3' C4' . 1.393(3) ?
C3' H3' . 0.9300 ?
C4' C5' . 1.370(3) ?
C4' H4' . 0.9300 ?
C4 C5 . 1.372(3) ?
C4 H4 . 0.9300 ?
C5 C6 . 1.398(2) ?
C5 H5 . 0.9300 ?
C5' C6' . 1.404(2) ?
C5' H5' . 0.9300 ?
C6 C7 . 1.425(2) ?
C6' C7' . 1.423(2) ?
C7 C8 . 1.350(2) ?
C7 H7 . 0.9300 ?
C7' C8' . 1.352(2) ?
C7' H7' . 0.9300 ?
C8' N1' . 1.4179(18) ?
C8' C9' . 1.477(2) ?
C8 N1 . 1.416(2) ?
C8 C9 . 1.479(2) ?
C9' O3' . 1.2158(19) ?
C9' C10' . 1.486(2) ?
C9 O3 . 1.216(2) ?
C9 C10 . 1.487(2) ?
C10' C11' . 1.389(2) ?
C10' C15' . 1.390(2) ?
C10 C11 . 1.388(2) ?
C10 C15 . 1.393(2) ?
C11 C12 . 1.375(2) ?
C11 H11 . 0.9300 ?
C11' C12' . 1.388(2) ?
C11' H11' . 0.9300 ?
C12' C13' . 1.373(3) ?
C12' H12' . 0.9300 ?
C12 C13 . 1.379(3) ?
C12 H12 . 0.9300 ?
C13 C14 . 1.377(3) ?
C13 H13 . 0.9300 ?
C13' C14' . 1.386(3) ?
C13' H13' . 0.9300 ?
C14' C15' . 1.372(2) ?
C14' H14' . 0.9300 ?
C14 C15 . 1.387(3) ?
C14 H14 . 0.9300 ?
C15 H15 . 0.9300 ?
C15' H15' . 0.9300 ?
C16 C17 . 1.374(2) ?
C16 C21 . 1.381(2) ?
C16 S1 . 1.7551(16) ?
C16' C17' . 1.384(2) ?
C16' C21' . 1.384(2) ?
C16' S1' . 1.7563(16) ?
C17' C18' . 1.383(3) ?
C17' H17' . 0.9300 ?
C17 C18 . 1.385(3) ?
C17 H17 . 0.9300 ?
C18' C19' . 1.375(3) ?
C18' H18' . 0.9300 ?
C18 C19 . 1.374(3) ?
C18 H18 . 0.9300 ?
C19 C20 . 1.376(3) ?
C19 H19 . 0.9300 ?
C19' C20' . 1.380(3) ?
C19' H19' . 0.9300 ?
C20 C21 . 1.376(3) ?
C20 H20 . 0.9300 ?
C20' C21' . 1.379(3) ?
C20' H20' . 0.9300 ?
C21' H21' . 0.9300 ?
C21 H21 . 0.9300 ?
N1 S1 . 1.6734(13) ?
N1' S1' . 1.6761(12) ?
O1' S1' . 1.4254(12) ?
O1 S1 . 1.4264(14) ?
O2' S1' . 1.4197(13) ?
O2 S1 . 1.4217(13) ?

loop_
_geom_torsion_atom_site_label_1
_geom_torsion_atom_site_label_2
_geom_torsion_atom_site_label_3
_geom_torsion_atom_site_label_4
_geom_torsion_site_symmetry_1
_geom_torsion_site_symmetry_2
_geom_torsion_site_symmetry_3
_geom_torsion_site_symmetry_4
_geom_torsion
_geom_torsion_publ_flag
C6' C1' C2' C3' . . . . -1.4(2) ?
N1' C1' C2' C3' . . . . 175.84(16) ?
C6 C1 C2 C3 . . . . 1.7(3) ?
N1 C1 C2 C3 . . . . -176.50(17) ?
C1 C2 C3 C4 . . . . -0.6(3) ?
C1' C2' C3' C4' . . . . 0.1(3) ?
C2' C3' C4' C5' . . . . 0.6(3) ?
C2 C3 C4 C5 . . . . -0.5(3) ?
C3 C4 C5 C6 . . . . 0.4(3) ?
C3' C4' C5' C6' . . . . 0.1(3) ?
C4 C5 C6 C1 . . . . 0.7(3) ?
C4 C5 C6 C7 . . . . 177.74(18) ?
C2 C1 C6 C5 . . . . -1.8(2) ?
N1 C1 C6 C5 . . . . 176.81(15) ?
C2 C1 C6 C7 . . . . -179.50(16) ?
N1 C1 C6 C7 . . . . -0.91(17) ?
C2' C1' C6' C5' . . . . 2.1(2) ?
N1' C1' C6' C5' . . . . -175.76(14) ?
C2' C1' C6' C7' . . . . 179.13(15) ?
N1' C1' C6' C7' . . . . 1.29(17) ?
C4' C5' C6' C1' . . . . -1.4(2) ?
C4' C5' C6' C7' . . . . -177.59(17) ?
C5 C6 C7 C8 . . . . -176.10(18) ?
C1 C6 C7 C8 . . . . 1.19(19) ?
C1' C6' C7' C8' . . . . -1.27(18) ?
C5' C6' C7' C8' . . . . 175.31(17) ?
C6' C7' C8' N1' . . . . 0.73(18) ?
C6' C7' C8' C9' . . . . -165.23(15) ?
C6 C7 C8 N1 . . . . -0.98(18) ?
C6 C7 C8 C9 . . . . 164.52(15) ?
C7' C8' C9' O3' . . . . 139.58(18) ?
N1' C8' C9' O3' . . . . -24.5(2) ?
C7' C8' C9' C10' . . . . -36.7(2) ?
N1' C8' C9' C10' . . . . 159.25(14) ?
C7 C8 C9 O3 . . . . -135.37(19) ?
N1 C8 C9 O3 . . . . 28.2(2) ?
C7 C8 C9 C10 . . . . 41.5(2) ?
N1 C8 C9 C10 . . . . -154.98(15) ?
O3' C9' C10' C11' . . . . 149.60(16) ?
C8' C9' C10' C11' . . . . -34.2(2) ?
O3' C9' C10' C15' . . . . -27.7(2) ?
C8' C9' C10' C15' . . . . 148.56(14) ?
O3 C9 C10 C11 . . . . 27.8(2) ?
C8 C9 C10 C11 . . . . -148.99(15) ?
O3 C9 C10 C15 . . . . -148.71(18) ?
C8 C9 C10 C15 . . . . 34.5(2) ?
C15 C10 C11 C12 . . . . -1.1(3) ?
C9 C10 C11 C12 . . . . -177.72(16) ?
C15' C10' C11' C12' . . . . 0.8(2) ?
C9' C10' C11' C12' . . . . -176.44(15) ?
C10' C11' C12' C13' . . . . -2.4(3) ?
C10 C11 C12 C13 . . . . 2.1(3) ?
C11 C12 C13 C14 . . . . -1.4(3) ?
C11' C12' C13' C14' . . . . 1.2(3) ?
C12' C13' C14' C15' . . . . 1.6(3) ?
C12 C13 C14 C15 . . . . -0.4(3) ?
C13 C14 C15 C10 . . . . 1.4(3) ?
C11 C10 C15 C14 . . . . -0.6(3) ?
C9 C10 C15 C14 . . . . 175.87(18) ?
C13' C14' C15' C10' . . . . -3.2(2) ?
C11' C10' C15' C14' . . . . 2.0(2) ?
C9' C10' C15' C14' . . . . 179.39(14) ?
C21' C16' C17' C18' . . . . -0.8(2) ?
S1' C16' C17' C18' . . . . -177.48(14) ?
C21 C16 C17 C18 . . . . 0.8(3) ?
S1 C16 C17 C18 . . . . 177.02(16) ?
C16' C17' C18' C19' . . . . 0.2(3) ?
C16 C17 C18 C19 . . . . -0.1(3) ?
C17 C18 C19 C20 . . . . -0.6(3) ?
C17' C18' C19' C20' . . . . 0.5(3) ?
C18 C19 C20 C21 . . . . 0.5(3) ?
C18' C19' C20' C21' . . . . -0.5(3) ?
C19' C20' C21' C16' . . . . -0.2(3) ?
C17' C16' C21' C20' . . . . 0.8(2) ?
S1' C16' C21' C20' . . . . 177.51(13) ?
C19 C20 C21 C16 . . . . 0.2(3) ?
C17 C16 C21 C20 . . . . -0.9(3) ?
S1 C16 C21 C20 . . . . -177.14(14) ?
C2 C1 N1 C8 . . . . 178.72(17) ?
C6 C1 N1 C8 . . . . 0.33(17) ?
C2 C1 N1 S1 . . . . -11.4(3) ?
C6 C1 N1 S1 . . . . 170.23(11) ?
C7 C8 N1 C1 . . . . 0.41(18) ?
C9 C8 N1 C1 . . . . -165.74(14) ?
C7 C8 N1 S1 . . . . -169.71(12) ?
C9 C8 N1 S1 . . . . 24.1(2) ?
C6' C1' N1' C8' . . . . -0.86(16) ?
C2' C1' N1' C8' . . . . -178.39(16) ?
C6' C1' N1' S1' . . . . -169.40(11) ?
C2' C1' N1' S1' . . . . 13.1(2) ?
C7' C8' N1' C1' . . . . 0.08(17) ?
C9' C8' N1' C1' . . . . 166.64(14) ?
C7' C8' N1' S1' . . . . 168.82(12) ?
C9' C8' N1' S1' . . . . -24.6(2) ?
C1' N1' S1' O2' . . . . 137.76(13) ?
C8' N1' S1' O2' . . . . -28.89(15) ?
C1' N1' S1' O1' . . . . 9.35(15) ?
C8' N1' S1' O1' . . . . -157.30(13) ?
C1' N1' S1' C16' . . . . -104.39(13) ?
C8' N1' S1' C16' . . . . 88.95(14) ?
C17' C16' S1' O2' . . . . -8.10(15) ?
C21' C16' S1' O2' . . . . 175.18(12) ?
C17' C16' S1' O1' . . . . 124.45(13) ?
C21' C16' S1' O1' . . . . -52.28(14) ?
C17' C16' S1' N1' . . . . -123.95(13) ?
C21' C16' S1' N1' . . . . 59.33(13) ?
C1 N1 S1 O2 . . . . -140.16(13) ?
C8 N1 S1 O2 . . . . 28.17(15) ?
C1 N1 S1 O1 . . . . -11.85(15) ?
C8 N1 S1 O1 . . . . 156.48(13) ?
C1 N1 S1 C16 . . . . 102.62(14) ?
C8 N1 S1 C16 . . . . -89.06(14) ?
C17 C16 S1 O2 . . . . 13.85(17) ?
C21 C16 S1 O2 . . . . -169.87(14) ?
C17 C16 S1 O1 . . . . -118.69(15) ?
C21 C16 S1 O1 . . . . 57.58(15) ?
C17 C16 S1 N1 . . . . 129.16(15) ?
C21 C16 S1 N1 . . . . -54.56(15) ?
